data_2101979
loop_
_publ_author_name
'Gregson, Richard M.'
'Glidewell, Christopher'
'Ferguson, George'
'Lough, Alan J.'

_publ_section_title
;
 <i>meso</i>-5,5,7,12,12,14-Hexamethyl-1,4,8,11-tetraazacyclotetradecane
 as a building block in supramolecular chemistry; salts formed with
 2,2'-biphenol, 4,4'-biphenol, 4,4'-thiodiphenol,
 4,4'-sulfonyldiphenol, 3- and 4-hydroxybenzoic acids,
 3,5-dihydroxybenzoic acid and phenylphosphonic acid; supramolecular
 structures in zero, one, two and three dimensions
;
_journal_issue 1
_journal_name_full 'Acta Crystallographica Section B'
_journal_page_first 39
_journal_page_last 57
_journal_paper_doi 10.1107/S0108768199006072
_journal_volume 56
_journal_year 2000
_chemical_formula_moiety 'C16 H38 N4 2+, 2(C7 H5 O3 -), 2(C H4 O)'
_chemical_formula_sum 'C32 H56 N4 O8'
_chemical_formula_weight 624.81
_chemical_name_systematic
;
Meso-5,5,7,12,12,14-hexamethyl-1,4,8,11-tetraazayclotetradecane-
3-hydroxybenzoic acid-methanol (1/2/2)
;
_space_group_IT_number 2
_symmetry_cell_setting triclinic
_symmetry_space_group_name_Hall '-P 1'
_symmetry_space_group_name_H-M 'P -1'
_cell_angle_alpha 79.789(10)
_cell_angle_beta 80.728(10)
_cell_angle_gamma 80.280(10)
_cell_formula_units_Z 1
_cell_length_a 8.0814(9)
_cell_length_b 10.1981(12)
_cell_length_c 10.7800(16)
_cell_measurement_reflns_used 25
_cell_measurement_temperature 294.0(10)
_cell_measurement_theta_max 17.36
_cell_measurement_theta_min 8.73
_cell_volume 853.89(19)
_computing_cell_refinement 'SET4 & CELDIM in CAD-4-PC Software (Enraf-Nonius, 1992)'
_computing_data_collection 'CAD-4-PC Software (Enraf-Nonius, 1992)'
_computing_data_reduction 'DATRD2 in NRCVAX96 (Gabe et al., 1989)'
_computing_molecular_graphics 'NRCVAX96, ORTEP (Johnson, 1976), PLATON (Spek, 1998)'
_computing_publication_material 'NRCVAX96, SHELXL97  and WordPerfect macro PREP8 (Ferguson, 1998)'
_computing_structure_refinement 'NRCVAX96 and SHELXL97 (Sheldrick, 1997b)'
_computing_structure_solution 'SHELXS97 (Sheldrick, 1997a)'
_diffrn_ambient_temperature 294.0(10)
_diffrn_measurement_device 'Enraf-Nonius CAD-4'
_diffrn_measurement_method \q/2\q
_diffrn_radiation_monochromator graphite
_diffrn_radiation_source 'X-ray tube'
_diffrn_radiation_type 'Mo K\a'
_diffrn_radiation_wavelength .71073
_diffrn_reflns_av_R_equivalents .000
_diffrn_reflns_av_sigmaI/netI .0580
_diffrn_reflns_limit_h_max 9
_diffrn_reflns_limit_h_min -9
_diffrn_reflns_limit_k_max 12
_diffrn_reflns_limit_k_min 0
_diffrn_reflns_limit_l_max 13
_diffrn_reflns_limit_l_min -12
_diffrn_reflns_number 3169
_diffrn_reflns_theta_full 25.44
_diffrn_reflns_theta_max 25.44
_diffrn_reflns_theta_min 2.05
_diffrn_standards_decay_% 'no decay, variation 1.0'
_diffrn_standards_interval_time 120
_diffrn_standards_number 3
_exptl_absorpt_coefficient_mu .087
_exptl_absorpt_correction_T_max 1.0000
_exptl_absorpt_correction_T_min 1.0000
_exptl_absorpt_correction_type none
_exptl_crystal_colour colourless
_exptl_crystal_density_diffrn 1.215
_exptl_crystal_density_method 'not measured'
_exptl_crystal_description block
_exptl_crystal_F_000 340
_exptl_crystal_size_max .42
_exptl_crystal_size_mid .29
_exptl_crystal_size_min .21
_refine_diff_density_max .165
_refine_diff_density_min -.142
_refine_ls_extinction_coef .017(4)
_refine_ls_extinction_method SHELXL
_refine_ls_goodness_of_fit_ref .943
_refine_ls_hydrogen_treatment constr
_refine_ls_matrix_type full
_refine_ls_number_parameters 206
_refine_ls_number_reflns 3169
_refine_ls_number_restraints 0
_refine_ls_restrained_S_all .943
_refine_ls_R_factor_all .0996
_refine_ls_R_factor_gt .0482
_refine_ls_shift/su_max .000
_refine_ls_shift/su_mean .000
_refine_ls_structure_factor_coef Fsqd
_refine_ls_weighting_details 'w=1/[\s^2^(Fo^2^)+(0.0589P)^2^] where P=(Fo^2^+2Fc^2^)/3'
_refine_ls_weighting_scheme calc
_refine_ls_wR_factor_ref .1183
_reflns_number_gt 1794
_reflns_number_total 3169
_reflns_threshold_expression >2\s(I)
_cod_data_source_file na0090.cif
_cod_data_source_block 4
_cod_database_code 2101979

loop_
_symmetry_equiv_pos_as_xyz
'x, y, z'
'-x, -y, -z'

loop_
_atom_site_label
_atom_site_fract_x
_atom_site_fract_y
_atom_site_fract_z
_atom_site_U_iso_or_equiv
_atom_site_adp_type
_atom_site_calc_flag
_atom_site_refinement_flags
_atom_site_occupancy
_atom_site_type_symbol
O1 .47787(18) .26972(16) .32017(15) .0462(4) Uani d . 1 O
O2 .63698(19) .18684(19) .15680(17) .0612(5) Uani d . 1 O
O3 -.11098(18) .20664(17) .27105(16) .0510(5) Uani d . 1 O
C1 .4970(3) .2153(2) .2215(2) .0393(6) Uani d . 1 C
C11 .3430(2) .18478(19) .1757(2) .0311(5) Uani d . 1 C
C12 .1828(2) .2100(2) .2434(2) .0351(5) Uani d . 1 C
C13 .0424(2) .1816(2) .1993(2) .0347(5) Uani d . 1 C
C14 .0622(3) .1292(2) .0874(2) .0395(6) Uani d . 1 C
C15 .2219(3) .1042(2) .0201(2) .0443(6) Uani d . 1 C
C16 .3614(3) .1321(2) .0638(2) .0378(5) Uani d . 1 C
N1 .6562(2) .48140(17) .32951(15) .0352(4) Uani d . 1 N
C2 .8148(3) .4710(2) .3854(2) .0396(5) Uani d . 1 C
C3 .8140(3) .3725(2) .5072(2) .0435(6) Uani d . 1 C
N4 .6864(2) .42249(17) .60766(16) .0360(4) Uani d . 1 N
C5 .6756(3) .3322(2) .7330(2) .0421(6) Uani d . 1 C
C51 .6327(3) .1976(2) .7142(3) .0623(8) Uani d . 1 C
C52 .8402(3) .3113(3) .7913(3) .0723(9) Uani d . 1 C
C6 .5360(3) .4017(2) .8239(2) .0422(6) Uani d . 1 C
C7 .3546(3) .4242(2) .7943(2) .0396(5) Uani d . 1 C
C71 .2298(3) .4802(3) .9007(2) .0558(7) Uani d . 1 C
O4 .2704(3) .22339(19) .54747(19) .0720(6) Uani d . 1 O
C41 .2467(5) .0892(3) .5848(3) .1010(12) Uani d . 1 C
H3 -.1862 .1979 .2317 .077 Uiso calc R 1 H
H12 .1693 .2459 .3185 .042 Uiso calc R 1 H
H14 -.0316 .1107 .0574 .047 Uiso calc R 1 H
H15 .2353 .0684 -.0550 .053 Uiso calc R 1 H
H16 .4684 .1154 .0178 .045 Uiso calc R 1 H
H1E .5684 .5085 .3865 .042 Uiso calc R 1 H
H1A .6442 .3987 .3170 .042 Uiso calc R 1 H
H2A .8275 .5589 .4021 .048 Uiso calc R 1 H
H2B .9108 .4421 .3249 .048 Uiso calc R 1 H
H3A .7901 .2870 .4923 .052 Uiso calc R 1 H
H3B .9251 .3577 .5347 .052 Uiso calc R 1 H
H4A .7090 .5025 .6194 .043 Uiso calc R 1 H
H51A .5398 .2132 .6655 .093 Uiso calc R 1 H
H51B .6016 .1458 .7956 .093 Uiso calc R 1 H
H51C .7297 .1490 .6697 .093 Uiso calc R 1 H
H52A .9307 .2682 .7364 .108 Uiso calc R 1 H
H52B .8270 .2557 .8730 .108 Uiso calc R 1 H
H52C .8665 .3970 .8011 .108 Uiso calc R 1 H
H6A .5378 .3489 .9080 .051 Uiso calc R 1 H
H6B .5659 .4887 .8284 .051 Uiso calc R 1 H
H7 .3250 .3377 .7844 .048 Uiso calc R 1 H
H71A .2598 .5635 .9136 .084 Uiso calc R 1 H
H71B .2337 .4166 .9778 .084 Uiso calc R 1 H
H71C .1174 .4957 .8778 .084 Uiso calc R 1 H
H4 .3396 .2301 .4829 .108 Uiso calc R 1 H
H41A .3545 .0327 .5786 .151 Uiso calc R 1 H
H41B .1770 .0656 .5303 .151 Uiso calc R 1 H
H41C .1921 .0768 .6711 .151 Uiso calc R 1 H

loop_
_atom_site_aniso_label
_atom_site_aniso_U_11
_atom_site_aniso_U_22
_atom_site_aniso_U_33
_atom_site_aniso_U_12
_atom_site_aniso_U_13
_atom_site_aniso_U_23
O1 .0362(9) .0569(10) .0531(11) -.0154(7) -.0104(8) -.0164(9)
O2 .0249(9) .0955(14) .0706(13) -.0115(8) -.0062(8) -.0302(10)
O3 .0263(8) .0711(12) .0627(11) -.0086(8) -.0046(8) -.0288(9)
C1 .0284(13) .0390(13) .0520(16) -.0068(10) -.0113(11) -.0041(11)
C11 .0256(11) .0287(11) .0395(13) -.0045(8) -.0091(9) -.0020(9)
C12 .0292(11) .0397(13) .0394(13) -.0055(9) -.0084(10) -.0102(10)
C13 .0225(11) .0368(12) .0458(14) -.0028(9) -.0080(10) -.0077(10)
C14 .0326(13) .0447(14) .0477(15) -.0094(10) -.0136(11) -.0136(11)
C15 .0432(14) .0513(15) .0428(14) -.0104(11) -.0032(11) -.0184(11)
C16 .0302(12) .0407(13) .0431(14) -.0069(9) -.0017(10) -.0097(11)
N1 .0352(10) .0400(10) .0314(10) -.0076(8) -.0043(8) -.0068(8)
C2 .0327(12) .0505(14) .0383(13) -.0092(10) -.0050(10) -.0109(11)
C3 .0369(13) .0547(15) .0376(14) .0018(11) -.0092(10) -.0077(11)
N4 .0402(10) .0381(11) .0302(10) -.0052(8) -.0068(8) -.0058(8)
C5 .0438(13) .0458(14) .0357(13) -.0040(11) -.0112(11) -.0004(11)
C51 .0751(19) .0445(16) .0588(18) -.0035(13) .0026(15) -.0007(13)
C52 .0541(17) .109(3) .0469(17) .0013(16) -.0197(14) .0063(16)
C6 .0519(15) .0468(14) .0280(12) -.0097(11) -.0115(11) .0020(10)
C7 .0461(13) .0395(13) .0323(13) -.0094(10) -.0036(10) -.0011(10)
C71 .0574(16) .0660(17) .0369(14) -.0035(13) .0032(12) -.0028(12)
O4 .0839(15) .0652(13) .0659(14) -.0070(10) -.0030(11) -.0179(10)
C41 .124(3) .074(2) .098(3) -.016(2) -.002(2) -.004(2)

loop_
_atom_type_symbol
_atom_type_description
_atom_type_scat_dispersion_real
_atom_type_scat_dispersion_imag
_atom_type_scat_source
C C .0033 .0016 'International Tables Vol C Tables 4.2.6.8 and 6.1.1.4'
H H .0000 .0000 'International Tables Vol C Tables 4.2.6.8 and 6.1.1.4'
N N .0061 .0033 'International Tables Vol C Tables 4.2.6.8 and 6.1.1.4'
O O .0106 .0060 'International Tables Vol C Tables 4.2.6.8 and 6.1.1.4'

loop_
_geom_angle_atom_site_label_1
_geom_angle_atom_site_label_2
_geom_angle_atom_site_label_3
_geom_angle_site_symmetry_1
_geom_angle_site_symmetry_3
_geom_angle
_geom_angle_publ_flag
O2 C1 O1 . . 123.9(2) yes
O2 C1 C11 . . 117.1(2) no
O1 C1 C11 . . 119.00(19) no
C16 C11 C12 . . 119.40(18) no
C16 C11 C1 . . 119.50(18) no
C12 C11 C1 . . 121.09(19) no
C11 C12 C13 . . 120.2(2) no
O3 C13 C14 . . 122.77(18) yes
O3 C13 C12 . . 117.34(19) yes
C14 C13 C12 . . 119.89(19) no
C13 C14 C15 . . 119.9(2) no
C16 C15 C14 . . 120.3(2) no
C15 C16 C11 . . 120.3(2) no
C2 N1 C7 . 2_666 115.56(16) no
N1 C2 C3 . . 111.30(17) no
N4 C3 C2 . . 111.17(18) no
C3 N4 C5 . . 115.45(16) no
N4 C5 C51 . . 108.61(18) no
N4 C5 C52 . . 111.95(19) no
C51 C5 C52 . . 110.5(2) no
N4 C5 C6 . . 107.40(17) no
C51 C5 C6 . . 111.06(18) no
C52 C5 C6 . . 107.30(19) no
C7 C6 C5 . . 118.41(18) no
N1 C7 C6 2_666 . 108.95(17) no
N1 C7 C71 2_666 . 110.52(18) no
C6 C7 C71 . . 111.69(19) no

loop_
_geom_bond_atom_site_label_1
_geom_bond_atom_site_label_2
_geom_bond_site_symmetry_2
_geom_bond_distance
_geom_bond_publ_flag
O1 C1 . 1.261(3) yes
O2 C1 . 1.248(3) yes
O3 C13 . 1.361(2) yes
C1 C11 . 1.508(3) no
C11 C16 . 1.382(3) no
C11 C12 . 1.387(3) no
C12 C13 . 1.389(3) no
C13 C14 . 1.379(3) no
C14 C15 . 1.381(3) no
C15 C16 . 1.379(3) no
N1 C2 . 1.482(2) yes
N1 C7 2_666 1.506(3) yes
C2 C3 . 1.505(3) no
C3 N4 . 1.468(3) yes
N4 C5 . 1.493(3) yes
C5 C51 . 1.526(3) no
C5 C52 . 1.529(3) no
C5 C6 . 1.535(3) no
C6 C7 . 1.522(3) no
C7 N1 2_666 1.506(3) no
C7 C71 . 1.525(3) no
O4 C41 . 1.392(3) yes

loop_
_geom_hbond_atom_site_label_D
_geom_hbond_atom_site_label_H
_geom_hbond_atom_site_label_A
_geom_hbond_site_symmetry_A
_geom_hbond_distance_DH
_geom_hbond_distance_HA
_geom_hbond_distance_DA
_geom_hbond_angle_DHA
_geom_hbond_publ_flag
N1 H1A O1 . .90 2.03 2.815(2) 145 yes
N1 H1A O3 1_655 .90 2.59 3.202(2) 126 yes
N1 H1E N4 2_666 .90 2.06 2.793(2) 138 yes
O3 H3 O2 1_455 .82 1.78 2.596(2) 175 yes
O4 H4 O1 . .82 1.94 2.752(3) 171 yes
C2 H2A O4 2_666 .97 2.36 3.260(3) 155 no

loop_
_geom_torsion_atom_site_label_1
_geom_torsion_atom_site_label_2
_geom_torsion_atom_site_label_3
_geom_torsion_atom_site_label_4
_geom_torsion_site_symmetry_1
_geom_torsion_site_symmetry_4
_geom_torsion
_geom_torsion_publ_flag
O2 C1 C11 C16 . . -2.2(3) yes
O1 C1 C11 C16 . . 176.4(2) yes
O2 C1 C11 C12 . . 178.4(2) yes
O1 C1 C11 C12 . . -3.0(3) yes
C16 C11 C12 C13 . . .4(3) no
C1 C11 C12 C13 . . 179.76(19) no
C11 C12 C13 O3 . . 178.98(19) no
C11 C12 C13 C14 . . -.5(3) no
O3 C13 C14 C15 . . -179.0(2) no
C12 C13 C14 C15 . . .5(3) no
C13 C14 C15 C16 . . -.4(3) no
C14 C15 C16 C11 . . .3(3) no
C12 C11 C16 C15 . . -.3(3) no
C1 C11 C16 C15 . . -179.7(2) no
C7 N1 C2 C3 2_666 . -178.95(18) no
N1 C2 C3 N4 . . -67.5(2) no
C2 C3 N4 C5 . . -179.80(17) no
C3 N4 C5 C51 . . -59.7(2) no
C3 N4 C5 C52 . . 62.6(3) no
C3 N4 C5 C6 . . -179.86(17) no
N4 C5 C6 C7 . . 64.5(2) no
C51 C5 C6 C7 . . -54.2(3) no
C52 C5 C6 C7 . . -175.0(2) no
C5 C6 C7 N1 . 2_666 -63.8(2) no
C5 C6 C7 C71 . . 173.87(19) no
